data_4330908
loop_
_publ_author_name
'Clare E. Rowland'
'Mercouri G. Kanatzidis'
'L. Soderholm'

_publ_contact_author_address
;Department of Chemistry
Northwestern University 
2145 Sheridan Rd. 
Evanston, IL 60208
;
_publ_contact_author_email m-kanatzidis@northwestern.edu
_publ_contact_author_name 'Mercouri G. Kanatzidis'
_publ_section_title
;
 Tetraalkylammonium Uranyl Isothiocyanates
;
_journal_name_full 'Inorganic Chemistry'
_journal_page_first 11798
_journal_page_last 11804
_journal_paper_doi 10.1021/ic301741u
_journal_volume 51
_journal_year 2012
_chemical_formula_sum 'C41 H84 N8 O2 S5 U'
_chemical_formula_weight 1119.49
_chemical_name_systematic
; 
 ? 
;
_space_group_IT_number 14
_symmetry_cell_setting monoclinic
_symmetry_space_group_name_Hall '-P 2yn'
_symmetry_space_group_name_H-M 'P 1 21/n 1'
_atom_sites_solution_hydrogens geom
_atom_sites_solution_primary direct
_atom_sites_solution_secondary difmap
_audit_creation_method SHELXL-97
_cell_angle_alpha 90.00
_cell_angle_beta 91.890(3)
_cell_angle_gamma 90.00
_cell_formula_units_Z 4
_cell_length_a 12.543(3)
_cell_length_b 11.934(3)
_cell_length_c 36.154(7)
_cell_measurement_reflns_used 2000
_cell_measurement_temperature 100(2)
_cell_measurement_theta_max 27.48
_cell_measurement_theta_min 4.00
_cell_volume 5409(2)
_computing_cell_refinement 'ApexII software suite (Bruker AXS)'
_computing_data_collection 'ApexII software suite (Bruker AXS)'
_computing_data_reduction 'ApexII software suite (Bruker AXS)'
_computing_molecular_graphics 'ORTEP-3 for Windows (Farrugia, 1997)'
_computing_publication_material 'WinGX (Farrugia, 1998)'
_computing_structure_refinement 'SHELXL-97 (Sheldrick, 2008)'
_computing_structure_solution 'SHELXS-97 (Sheldrick, 2008)'
_diffrn_ambient_temperature 100(2)
_diffrn_measured_fraction_theta_full 0.985
_diffrn_measured_fraction_theta_max 0.985
_diffrn_measurement_device_type 'Bruker APEXII CCD'
_diffrn_measurement_method 'omega scans'
_diffrn_radiation_monochromator graphite
_diffrn_radiation_source 'fine-focus sealed tube'
_diffrn_radiation_type MoK\a
_diffrn_radiation_wavelength 0.71073
_diffrn_reflns_av_R_equivalents 0.1678
_diffrn_reflns_av_sigmaI/netI 0.1195
_diffrn_reflns_limit_h_max 16
_diffrn_reflns_limit_h_min -16
_diffrn_reflns_limit_k_max 15
_diffrn_reflns_limit_k_min -15
_diffrn_reflns_limit_l_max 46
_diffrn_reflns_limit_l_min -46
_diffrn_reflns_number 61024
_diffrn_reflns_theta_full 27.48
_diffrn_reflns_theta_max 27.48
_diffrn_reflns_theta_min 4.00
_exptl_absorpt_coefficient_mu 3.232
_exptl_absorpt_correction_T_max 0.824
_exptl_absorpt_correction_T_min 0.512
_exptl_absorpt_correction_type empirical
_exptl_absorpt_process_details SADABS
_exptl_crystal_colour yellow
_exptl_crystal_density_diffrn 1.375
_exptl_crystal_description block
_exptl_crystal_F_000 2296
_exptl_crystal_size_max 0.21
_exptl_crystal_size_mid 0.20
_exptl_crystal_size_min 0.06
_refine_diff_density_max 2.208
_refine_diff_density_min -0.962
_refine_diff_density_rms 0.157
_refine_ls_extinction_method none
_refine_ls_goodness_of_fit_ref 1.023
_refine_ls_hydrogen_treatment constr
_refine_ls_matrix_type full
_refine_ls_number_parameters 542
_refine_ls_number_reflns 12226
_refine_ls_number_restraints 258
_refine_ls_restrained_S_all 1.024
_refine_ls_R_factor_all 0.1224
_refine_ls_R_factor_gt 0.0642
_refine_ls_shift/su_max 0.002
_refine_ls_shift/su_mean 0.000
_refine_ls_structure_factor_coef Fsqd
_refine_ls_weighting_details 'calc w=1/[\s^2^(Fo^2^)+(0.0595P)^2^+8.2685P] where P=(Fo^2^+2Fc^2^)/3'
_refine_ls_weighting_scheme calc
_refine_ls_wR_factor_gt 0.1337
_refine_ls_wR_factor_ref 0.1556
_reflns_number_gt 7390
_reflns_number_total 12226
_reflns_threshold_expression >2sigma(I)
_cod_data_source_file ic301741u_si_002_1.cif
_cod_data_source_block 3
_cod_original_cell_volume 5408.7(19)
_cod_original_sg_symbol_H-M 'P 21/n'
_cod_database_code 4330908

loop_
_symmetry_equiv_pos_as_xyz
'x, y, z'
'-x+1/2, y+1/2, -z+1/2'
'-x, -y, -z'
'x-1/2, -y-1/2, z-1/2'

loop_
_atom_site_label
_atom_site_type_symbol
_atom_site_fract_x
_atom_site_fract_y
_atom_site_fract_z
_atom_site_U_iso_or_equiv
_atom_site_adp_type
_atom_site_occupancy
_atom_site_symmetry_multiplicity
_atom_site_calc_flag
_atom_site_refinement_flags
_atom_site_disorder_assembly
_atom_site_disorder_group
C10 C 0.2926(8) 0.9156(7) 0.1238(2) 0.042(2) Uani 1 1 d . . .
C11 C 0.1641(6) 1.2223(7) 0.0724(3) 0.037(2) Uani 1 1 d . . .
C12 C -0.0969(7) 1.2834(7) 0.0972(2) 0.0332(18) Uani 1 1 d . . .
C13 C -0.2037(7) 1.0844(6) 0.1828(2) 0.0324(19) Uani 1 1 d . . .
C14 C 0.0363(8) 0.8102(9) 0.1950(3) 0.055(3) Uani 1 1 d . . .
C20 C 0.1791(6) 0.6129(6) 0.0318(2) 0.0304(17) Uani 1 1 d DU . .
H20A H 0.1554 0.6284 0.0065 0.036 Uiso 1 1 calc R . .
H20B H 0.1642 0.5347 0.0366 0.036 Uiso 1 1 calc R . .
C21 C 0.2975(7) 0.6302(8) 0.0348(3) 0.053(2) Uani 1 1 d DU . .
H21A H 0.3229 0.6130 0.0598 0.064 Uiso 1 1 calc R . .
H21B H 0.3140 0.7080 0.0298 0.064 Uiso 1 1 calc R . .
C22 C 0.3535(7) 0.5559(7) 0.0077(2) 0.042(2) Uani 1 1 d DU . .
H22A H 0.4291 0.5680 0.0100 0.063 Uiso 1 1 calc R . .
H22B H 0.3290 0.5737 -0.0170 0.063 Uiso 1 1 calc R . .
H22C H 0.3379 0.4788 0.0129 0.063 Uiso 1 1 calc R . .
C23 C -0.0031(6) 0.6543(6) 0.0499(2) 0.0357(19) Uani 1 1 d DU . .
H23A H -0.0214 0.6700 0.0242 0.043 Uiso 1 1 calc R . .
H23B H -0.0122 0.5744 0.0537 0.043 Uiso 1 1 calc R . .
C24 C -0.0771(7) 0.7125(9) 0.0725(3) 0.067(3) Uani 1 1 d DU . .
H24A H -0.0662 0.7925 0.0698 0.080 Uiso 1 1 calc R . .
H24B H -0.0622 0.6935 0.0982 0.080 Uiso 1 1 calc R . .
C25 C -0.1905(7) 0.6860(7) 0.0630(3) 0.054(3) Uani 1 1 d DU . .
H25A H -0.2357 0.7270 0.0791 0.081 Uiso 1 1 calc R . .
H25B H -0.2023 0.6072 0.0661 0.081 Uiso 1 1 calc R . .
H25C H -0.2066 0.7068 0.0378 0.081 Uiso 1 1 calc R . .
C26 C 0.1357(7) 0.8064(7) 0.0501(2) 0.042(2) Uani 1 1 d DU . .
H26A H 0.0948 0.8503 0.0673 0.051 Uiso 1 1 calc R . .
H26B H 0.2106 0.8213 0.0555 0.051 Uiso 1 1 calc R . .
C27 C 0.1085(8) 0.8456(7) 0.0115(3) 0.048(2) Uani 1 1 d DU . .
H27A H 0.0328 0.8363 0.0060 0.057 Uiso 1 1 calc R . .
H27B H 0.1476 0.8021 -0.0063 0.057 Uiso 1 1 calc R . .
C28 C 0.1395(9) 0.9705(7) 0.0091(4) 0.071(3) Uani 1 1 d DU . .
H28A H 0.1233 0.9979 -0.0154 0.106 Uiso 1 1 calc R . .
H28B H 0.2145 0.9786 0.0146 0.106 Uiso 1 1 calc R . .
H28C H 0.1001 1.0127 0.0266 0.106 Uiso 1 1 calc R . .
C29 C 0.1454(8) 0.6609(9) 0.0975(2) 0.055(2) Uani 1 1 d DU . .
H29A H 0.2205 0.6783 0.1013 0.066 Uiso 1 1 calc R . .
H29B H 0.1056 0.7118 0.1127 0.066 Uiso 1 1 calc R . .
C30 C 0.1264(10) 0.5423(11) 0.1106(3) 0.080(3) Uani 1 1 d DU . .
H30A H 0.1584 0.4896 0.0938 0.096 Uiso 1 1 calc R . .
H30B H 0.0504 0.5275 0.1107 0.096 Uiso 1 1 calc R . .
C31 C 0.1747(15) 0.5261(17) 0.1495(3) 0.145(7) Uani 1 1 d DU . .
H31A H 0.1613 0.4510 0.1577 0.218 Uiso 1 1 calc R . .
H31B H 0.1429 0.5783 0.1661 0.218 Uiso 1 1 calc R . .
H31C H 0.2503 0.5388 0.1493 0.218 Uiso 1 1 calc R . .
C40 C 0.4123(7) 0.2113(8) 0.1180(3) 0.049(2) Uani 1 1 d DU . .
H40A H 0.3646 0.2720 0.1108 0.059 Uiso 1 1 calc R . .
H40B H 0.3763 0.1416 0.1117 0.059 Uiso 1 1 calc R . .
C41 C 0.4308(8) 0.2154(10) 0.1595(3) 0.065(3) Uani 1 1 d DU . .
H41A H 0.4689 0.1485 0.1675 0.078 Uiso 1 1 calc R . .
H41B H 0.4749 0.2798 0.1659 0.078 Uiso 1 1 calc R . .
C42 C 0.3289(10) 0.2230(14) 0.1789(3) 0.099(5) Uani 1 1 d DU . .
H42A H 0.3433 0.2256 0.2052 0.149 Uiso 1 1 calc R . .
H42B H 0.2857 0.1586 0.1730 0.149 Uiso 1 1 calc R . .
H42C H 0.2916 0.2897 0.1712 0.149 Uiso 1 1 calc R . .
C43 C 0.4810(7) 0.2274(7) 0.0545(3) 0.049(2) Uani 1 1 d U . .
H43A H 0.4332 0.2907 0.0510 0.058 Uiso 1 1 calc R . .
H43B H 0.5447 0.2434 0.0409 0.058 Uiso 1 1 calc R . .
C44 C 0.4279(7) 0.1258(7) 0.0373(3) 0.045(2) Uani 1 1 d U . .
H44A H 0.4699 0.0595 0.0431 0.054 Uiso 1 1 calc R . .
H44B H 0.3577 0.1159 0.0473 0.054 Uiso 1 1 calc R . .
C45 C 0.4179(8) 0.1405(9) -0.0039(3) 0.058(3) Uani 1 1 d U . .
H45A H 0.3839 0.0758 -0.0148 0.088 Uiso 1 1 calc R . .
H45B H 0.4875 0.1493 -0.0138 0.088 Uiso 1 1 calc R . .
H45C H 0.3758 0.2059 -0.0096 0.088 Uiso 1 1 calc R . .
C46 C 0.5790(7) 0.1161(7) 0.1031(3) 0.050(2) Uani 1 1 d U . .
H46A H 0.6062 0.1201 0.1284 0.061 Uiso 1 1 calc R . .
H46B H 0.5327 0.0512 0.1011 0.061 Uiso 1 1 calc R . .
C47 C 0.6719(8) 0.0975(9) 0.0784(4) 0.069(3) Uani 1 1 d U . .
H47A H 0.7244 0.1563 0.0823 0.083 Uiso 1 1 calc R . .
H47B H 0.6477 0.0990 0.0526 0.083 Uiso 1 1 calc R . .
C48 C 0.7217(9) -0.0169(10) 0.0878(3) 0.080(4) Uani 1 1 d U . .
H48A H 0.7814 -0.0298 0.0724 0.120 Uiso 1 1 calc R . .
H48B H 0.6695 -0.0747 0.0836 0.120 Uiso 1 1 calc R . .
H48C H 0.7454 -0.0177 0.1133 0.120 Uiso 1 1 calc R . .
C49 C 0.5772(8) 0.3225(8) 0.1056(3) 0.062(3) Uani 1 1 d U . .
H49A H 0.6049 0.3135 0.1308 0.075 Uiso 1 1 calc R . .
H49B H 0.6377 0.3264 0.0897 0.075 Uiso 1 1 calc R . .
C50 C 0.5174(8) 0.4319(8) 0.1030(3) 0.065(3) Uani 1 1 d U . .
H50A H 0.4912 0.4434 0.0777 0.077 Uiso 1 1 calc R . .
H50B H 0.4565 0.4292 0.1188 0.077 Uiso 1 1 calc R . .
C51 C 0.5873(10) 0.5265(9) 0.1144(5) 0.108(6) Uani 1 1 d U . .
H51A H 0.5478 0.5953 0.1125 0.163 Uiso 1 1 calc R . .
H51B H 0.6471 0.5299 0.0985 0.163 Uiso 1 1 calc R . .
H51C H 0.6124 0.5158 0.1395 0.163 Uiso 1 1 calc R . .
C60 C 0.8998(8) 0.3087(7) 0.2995(3) 0.066(3) Uani 1 1 d DU A .
H60A H 0.8912 0.3886 0.3031 0.079 Uiso 1 1 calc R . .
H60B H 0.9425 0.2807 0.3204 0.079 Uiso 1 1 calc R . .
C61 C 0.7906(11) 0.2550(12) 0.3009(4) 0.112(5) Uani 1 1 d DU . .
H61A H 0.7444 0.2883 0.2819 0.134 Uiso 1 1 calc R . .
H61B H 0.7970 0.1759 0.2954 0.134 Uiso 1 1 calc R . .
C62 C 0.7391(11) 0.2677(11) 0.3377(5) 0.113(5) Uani 1 1 d DU . .
H62A H 0.6696 0.2339 0.3365 0.170 Uiso 1 1 calc R . .
H62B H 0.7325 0.3458 0.3435 0.170 Uiso 1 1 calc R . .
H62C H 0.7823 0.2314 0.3565 0.170 Uiso 1 1 calc R . .
C63 C 0.8992(13) 0.3471(14) 0.2352(4) 0.154(8) Uani 1 1 d DU A .
H63A H 0.8468 0.2912 0.2275 0.185 Uiso 1 1 calc R . .
H63B H 0.8594 0.4050 0.2476 0.185 Uiso 1 1 calc R . .
C64 C 0.9263(13) 0.3924(19) 0.2053(5) 0.196(10) Uani 1 1 d DU . .
H64A H 0.9634 0.3351 0.1917 0.235 Uiso 1 1 calc R . .
H64B H 0.9791 0.4487 0.2121 0.235 Uiso 1 1 calc R . .
C65 C 0.8518(10) 0.4460(9) 0.1785(3) 0.069(3) Uani 1 1 d DU . .
H65A H 0.8859 0.4552 0.1553 0.104 Uiso 1 1 calc R . .
H65B H 0.8313 0.5181 0.1877 0.104 Uiso 1 1 calc R . .
H65C H 0.7896 0.3999 0.1750 0.104 Uiso 1 1 calc R . .
C66 C 1.0709(9) 0.3576(18) 0.2720(3) 0.136(7) Uani 1 1 d DU A .
H66A H 1.0520 0.4350 0.2768 0.163 Uiso 1 1 calc R . .
H66B H 1.1031 0.3287 0.2948 0.163 Uiso 1 1 calc R . .
C67 C 1.1576(15) 0.3603(19) 0.2441(5) 0.163(7) Uani 1 1 d DU . .
H67A H 1.1307 0.3784 0.2194 0.195 Uiso 1 1 calc R . .
H67B H 1.1983 0.2912 0.2438 0.195 Uiso 1 1 calc R . .
C68 C 1.2220(15) 0.4598(13) 0.2628(6) 0.176(10) Uani 1 1 d DU . .
H68A H 1.2815 0.4786 0.2479 0.264 Uiso 1 1 calc R . .
H68B H 1.2476 0.4377 0.2870 0.264 Uiso 1 1 calc R . .
H68C H 1.1763 0.5239 0.2648 0.264 Uiso 1 1 calc R . .
C69A C 1.006(2) 0.1754(18) 0.2591(6) 0.044(6) Uani 0.444(16) 1 d PDU A 1
H69A H 1.0553 0.1784 0.2390 0.052 Uiso 0.444(16) 1 calc PR A 1
H69B H 0.9479 0.1263 0.2516 0.052 Uiso 0.444(16) 1 calc PR A 1
C70A C 1.064(2) 0.1253(16) 0.2928(5) 0.057(6) Uani 0.444(16) 1 d PDU A 1
H70A H 1.0250 0.1427 0.3149 0.068 Uiso 0.444(16) 1 calc PR A 1
H70B H 1.1348 0.1568 0.2956 0.068 Uiso 0.444(16) 1 calc PR A 1
C71A C 1.071(2) -0.0012(15) 0.2879(7) 0.074(9) Uani 0.444(16) 1 d PDU A 1
H71A H 1.1079 -0.0336 0.3089 0.110 Uiso 0.444(16) 1 calc PR A 1
H71B H 1.1081 -0.0178 0.2658 0.110 Uiso 0.444(16) 1 calc PR A 1
H71C H 0.9999 -0.0320 0.2858 0.110 Uiso 0.444(16) 1 calc PR A 1
C69B C 0.9403(18) 0.1677(13) 0.2558(5) 0.043(5) Uani 0.556(16) 1 d PDU A 2
H69C H 0.8637 0.1574 0.2535 0.052 Uiso 0.556(16) 1 calc PR A 2
H69D H 0.9692 0.1526 0.2317 0.052 Uiso 0.556(16) 1 calc PR A 2
C70B C 0.984(2) 0.0817(11) 0.2825(5) 0.063(6) Uani 0.556(16) 1 d PDU A 2
H70C H 0.9546 0.0935 0.3066 0.076 Uiso 0.556(16) 1 calc PR A 2
H70D H 1.0611 0.0897 0.2850 0.076 Uiso 0.556(16) 1 calc PR A 2
C71B C 0.9571(18) -0.0347(10) 0.2690(5) 0.057(6) Uani 0.556(16) 1 d PDU A 2
H71D H 0.9863 -0.0887 0.2863 0.086 Uiso 0.556(16) 1 calc PR A 2
H71E H 0.9868 -0.0464 0.2452 0.086 Uiso 0.556(16) 1 calc PR A 2
H71F H 0.8810 -0.0431 0.2671 0.086 Uiso 0.556(16) 1 calc PR A 2
N10 N 0.2156(6) 0.9599(6) 0.1312(2) 0.0429(17) Uani 1 1 d . . .
N11 N 0.1459(6) 1.1626(6) 0.0968(2) 0.0458(18) Uani 1 1 d . . .
N12 N -0.0614(6) 1.2145(6) 0.1163(2) 0.0399(17) Uani 1 1 d . . .
N13 N -0.1272(6) 1.0553(6) 0.16982(17) 0.0391(16) Uani 1 1 d . . .
N14 N 0.0392(6) 0.8827(7) 0.1746(2) 0.055(2) Uani 1 1 d . . .
N20 N 0.1143(5) 0.6829(5) 0.05705(17) 0.0337(15) Uani 1 1 d . . .
N40 N 0.5122(6) 0.2199(6) 0.0952(2) 0.047(2) Uani 1 1 d . . .
N60 N 0.9623(9) 0.2920(6) 0.2654(2) 0.063(3) Uani 1 1 d . . .
O10 O -0.0109(4) 0.9773(4) 0.10120(15) 0.0344(13) Uani 1 1 d . . .
O11 O 0.0931(5) 1.1290(5) 0.17691(16) 0.0503(16) Uani 1 1 d . . .
S10 S 0.40277(18) 0.8502(2) 0.11289(7) 0.0483(6) Uani 1 1 d . . .
S11 S 0.1932(2) 1.3044(2) 0.03831(8) 0.0548(7) Uani 1 1 d . . .
S12 S -0.14958(18) 1.38091(17) 0.07138(6) 0.0381(5) Uani 1 1 d . . .
S13 S -0.31293(19) 1.1269(2) 0.20265(6) 0.0447(6) Uani 1 1 d . . .
S14 S 0.0311(5) 0.7059(4) 0.22279(11) 0.136(2) Uani 1 1 d . . .
U1 U 0.04223(3) 1.05293(2) 0.138849(8) 0.03244(10) Uani 1 1 d . . .

loop_
_atom_site_aniso_label
_atom_site_aniso_U_11
_atom_site_aniso_U_22
_atom_site_aniso_U_33
_atom_site_aniso_U_23
_atom_site_aniso_U_13
_atom_site_aniso_U_12
C10 0.046(6) 0.033(5) 0.045(5) -0.008(4) -0.014(4) -0.001(4)
C11 0.015(4) 0.036(5) 0.059(6) -0.011(4) 0.006(4) 0.002(3)
C12 0.036(5) 0.032(4) 0.033(4) -0.002(3) 0.009(4) 0.003(4)
C13 0.053(6) 0.022(4) 0.022(4) 0.001(3) 0.000(4) -0.005(4)
C14 0.049(6) 0.067(7) 0.051(6) 0.015(5) -0.001(5) 0.001(5)
C20 0.027(4) 0.034(4) 0.031(4) -0.004(3) 0.006(3) 0.009(3)
C21 0.029(5) 0.065(6) 0.065(6) -0.022(5) 0.002(4) 0.003(4)
C22 0.037(5) 0.034(4) 0.056(5) 0.004(4) 0.014(4) 0.009(4)
C23 0.032(4) 0.027(4) 0.049(5) -0.011(4) 0.010(4) 0.001(3)
C24 0.034(5) 0.074(7) 0.094(8) -0.046(6) 0.018(5) -0.003(5)
C25 0.034(5) 0.035(5) 0.094(8) -0.010(5) 0.023(5) 0.001(4)
C26 0.038(5) 0.033(4) 0.056(5) -0.024(4) 0.012(4) -0.007(4)
C27 0.048(6) 0.025(4) 0.070(6) -0.006(4) 0.009(5) 0.003(4)
C28 0.056(7) 0.037(5) 0.120(10) 0.003(5) 0.018(7) -0.003(5)
C29 0.046(6) 0.093(7) 0.026(4) -0.009(4) 0.000(4) 0.002(5)
C30 0.089(9) 0.107(8) 0.045(5) 0.022(6) 0.014(5) 0.023(8)
C31 0.157(16) 0.23(2) 0.051(7) 0.056(10) 0.006(8) 0.033(15)
C40 0.033(5) 0.036(5) 0.080(6) -0.010(5) 0.014(5) -0.001(4)
C41 0.054(6) 0.064(7) 0.076(6) -0.007(6) 0.013(5) -0.004(5)
C42 0.071(8) 0.174(14) 0.052(7) -0.026(8) 0.003(6) 0.015(9)
C43 0.041(5) 0.033(5) 0.073(6) -0.016(4) 0.018(5) -0.001(4)
C44 0.032(5) 0.034(5) 0.070(5) -0.012(4) 0.004(4) 0.004(4)
C45 0.054(6) 0.058(6) 0.064(5) -0.014(5) 0.011(5) 0.012(5)
C46 0.041(5) 0.038(5) 0.072(6) -0.021(5) -0.010(4) 0.011(4)
C47 0.032(5) 0.059(6) 0.117(9) -0.046(6) 0.005(5) -0.005(4)
C48 0.061(7) 0.098(8) 0.078(8) -0.060(6) -0.033(6) 0.042(6)
C49 0.049(6) 0.045(5) 0.094(8) -0.038(5) 0.026(6) -0.018(4)
C50 0.057(6) 0.045(5) 0.093(8) -0.027(5) 0.023(6) -0.020(4)
C51 0.079(9) 0.054(7) 0.197(15) -0.064(8) 0.076(10) -0.032(6)
C60 0.078(7) 0.022(5) 0.095(8) -0.016(5) -0.024(6) 0.005(4)
C61 0.113(11) 0.089(10) 0.130(11) 0.051(9) -0.032(8) -0.041(9)
C62 0.087(10) 0.059(8) 0.194(15) 0.024(10) 0.012(9) 0.024(7)
C63 0.162(14) 0.135(12) 0.156(12) 0.118(11) -0.124(11) -0.104(11)
C64 0.160(14) 0.261(19) 0.158(14) 0.164(14) -0.113(12) -0.131(13)
C65 0.115(10) 0.052(6) 0.040(5) 0.012(5) -0.017(5) 0.001(6)
C66 0.050(7) 0.32(2) 0.034(6) 0.058(10) -0.007(5) 0.041(9)
C67 0.131(14) 0.218(19) 0.142(15) -0.038(14) 0.035(10) -0.037(13)
C68 0.157(15) 0.102(12) 0.26(2) 0.068(13) -0.138(16) -0.030(11)
C69A 0.078(16) 0.030(9) 0.024(9) 0.001(7) 0.011(11) 0.002(11)
C70A 0.097(17) 0.042(10) 0.032(10) 0.002(9) 0.013(10) 0.027(11)
C71A 0.12(2) 0.039(10) 0.065(15) 0.008(10) 0.024(15) 0.036(13)
C69B 0.078(14) 0.029(7) 0.023(7) -0.006(6) -0.004(9) -0.005(10)
C70B 0.128(16) 0.023(7) 0.037(8) -0.010(6) -0.020(9) 0.005(9)
C71B 0.107(16) 0.022(7) 0.042(9) 0.001(6) -0.008(10) 0.008(8)
N10 0.039(4) 0.038(4) 0.051(4) -0.010(3) -0.009(3) 0.007(4)
N11 0.034(4) 0.044(4) 0.059(5) 0.001(4) 0.005(4) -0.003(4)
N12 0.037(4) 0.036(4) 0.046(4) 0.001(3) 0.002(3) 0.005(3)
N13 0.053(5) 0.036(4) 0.030(3) 0.001(3) 0.017(3) 0.006(4)
N14 0.047(5) 0.048(5) 0.069(6) 0.019(4) 0.008(4) 0.013(4)
N20 0.031(4) 0.041(4) 0.029(3) -0.010(3) 0.006(3) 0.003(3)
N40 0.028(4) 0.035(4) 0.079(6) -0.021(4) 0.010(4) 0.000(3)
N60 0.130(8) 0.022(4) 0.035(4) -0.006(3) -0.022(5) 0.018(4)
O10 0.029(3) 0.031(3) 0.043(3) -0.007(2) 0.005(2) 0.005(2)
O11 0.062(4) 0.046(4) 0.042(4) -0.006(3) -0.012(3) 0.014(3)
S10 0.0342(13) 0.0478(13) 0.0620(15) -0.0165(12) -0.0110(11) 0.0070(11)
S11 0.0468(15) 0.0468(14) 0.0726(17) 0.0089(12) 0.0273(13) 0.0067(11)
S12 0.0387(13) 0.0363(11) 0.0396(11) 0.0079(9) 0.0036(9) 0.0077(9)
S13 0.0466(14) 0.0496(14) 0.0384(12) -0.0002(10) 0.0118(10) -0.0028(11)
S14 0.212(5) 0.100(3) 0.093(3) 0.058(2) -0.054(3) -0.085(3)
U1 0.03849(18) 0.02825(15) 0.03029(15) -0.00439(14) -0.00304(11) 0.00642(15)

loop_
_atom_type_symbol
_atom_type_description
_atom_type_scat_dispersion_real
_atom_type_scat_dispersion_imag
_atom_type_scat_source
C C 0.0033 0.0016 'International Tables Vol C Tables 4.2.6.8 and 6.1.1.4'
H H 0.0000 0.0000 'International Tables Vol C Tables 4.2.6.8 and 6.1.1.4'
N N 0.0061 0.0033 'International Tables Vol C Tables 4.2.6.8 and 6.1.1.4'
O O 0.0106 0.0060 'International Tables Vol C Tables 4.2.6.8 and 6.1.1.4'
S S 0.1246 0.1234 'International Tables Vol C Tables 4.2.6.8 and 6.1.1.4'
U U -9.6767 9.6646 'International Tables Vol C Tables 4.2.6.8 and 6.1.1.4'

loop_
_geom_angle_atom_site_label_1
_geom_angle_atom_site_label_2
_geom_angle_atom_site_label_3
_geom_angle
N10 C10 S10 179.1(9)
N11 C11 S11 178.3(8)
N12 C12 S12 178.1(8)
N13 C13 S13 178.6(8)
N14 C14 S14 178.4(11)
N20 C20 C21 115.7(6)
C20 C21 C22 110.6(7)
C24 C23 N20 115.7(7)
C23 C24 C25 113.5(8)
C27 C26 N20 114.7(6)
C26 C27 C28 107.6(8)
C30 C29 N20 115.1(8)
C29 C30 C31 110.2(12)
C41 C40 N40 115.5(8)
C42 C41 C40 111.5(9)
C44 C43 N40 116.7(8)
C45 C44 C43 109.6(8)
C47 C46 N40 116.3(9)
C46 C47 C48 108.5(10)
C50 C49 N40 115.1(8)
C51 C50 C49 110.8(10)
N60 C60 C61 118.1(10)
C62 C61 C60 113.8(12)
C64 C63 N60 131.8(16)
C63 C64 C65 124.5(16)
C67 C66 N60 123.1(13)
C66 C67 C68 95.8(14)
N60 C69A C70A 114.0(16)
C69A C70A C71A 108.9(17)
C70B C69B N60 116.9(12)
C69B C70B C71B 110.4(13)
C10 N10 U1 172.8(7)
C11 N11 U1 158.8(7)
C12 N12 U1 161.8(6)
C13 N13 U1 162.8(6)
C14 N14 U1 171.9(8)
C20 N20 C26 109.8(6)
C20 N20 C29 111.3(6)
C26 N20 C29 106.5(6)
C20 N20 C23 108.2(6)
C26 N20 C23 111.4(6)
C29 N20 C23 109.8(6)
C49 N40 C43 108.3(8)
C49 N40 C46 109.0(7)
C43 N40 C46 110.7(7)
C49 N40 C40 111.5(7)
C43 N40 C40 109.7(7)
C46 N40 C40 107.6(7)
C63 N60 C60 105.5(11)
C63 N60 C69A 119.1(12)
C60 N60 C69A 116.6(11)
C63 N60 C69B 100.0(10)
C60 N60 C69B 102.6(10)
C69A N60 C69B 31.7(10)
C63 N60 C66 109.2(8)
C60 N60 C66 106.3(7)
C69A N60 C66 99.3(14)
C69B N60 C66 130.9(13)
O10 U1 O11 178.9(3)
O10 U1 N14 88.3(3)
O11 U1 N14 91.6(3)
O10 U1 N11 89.3(3)
O11 U1 N11 91.4(3)
N14 U1 N11 144.3(3)
O10 U1 N13 92.7(2)
O11 U1 N13 86.2(3)
N14 U1 N13 74.6(2)
N11 U1 N13 141.1(2)
O10 U1 N12 87.9(2)
O11 U1 N12 91.7(2)
N14 U1 N12 145.6(3)
N11 U1 N12 69.8(2)
N13 U1 N12 71.5(2)
O10 U1 N10 89.7(2)
O11 U1 N10 91.2(3)
N14 U1 N10 73.1(3)
N11 U1 N10 71.2(2)
N13 U1 N10 147.5(2)
N12 U1 N10 141.0(2)

loop_
_geom_bond_atom_site_label_1
_geom_bond_atom_site_label_2
_geom_bond_distance
C10 N10 1.139(11)
C10 S10 1.647(10)
C11 N11 1.160(11)
C11 S11 1.626(10)
C12 N12 1.154(10)
C12 S12 1.620(9)
C13 N13 1.136(10)
C13 S13 1.647(9)
C14 N14 1.139(11)
C14 S14 1.603(10)
C20 N20 1.497(9)
C20 C21 1.500(10)
C21 C22 1.512(11)
C23 C24 1.435(10)
C23 N20 1.525(10)
C24 C25 1.485(11)
C26 C27 1.503(11)
C26 N20 1.520(10)
C27 C28 1.544(11)
C29 C30 1.515(14)
C29 N20 1.522(10)
C30 C31 1.526(15)
C40 C41 1.511(12)
C40 N40 1.525(11)
C41 C42 1.483(13)
C43 C44 1.507(11)
C43 N40 1.515(12)
C44 C45 1.502(13)
C46 C47 1.507(13)
C46 N40 1.516(11)
C47 C48 1.535(15)
C49 C50 1.508(14)
C49 N40 1.511(11)
C50 C51 1.479(13)
C60 N60 1.498(14)
C60 C61 1.515(14)
C61 C62 1.503(15)
C63 C64 1.266(15)
C63 N60 1.481(13)
C64 C65 1.470(14)
C66 C67 1.507(15)
C66 N60 1.582(17)
C67 C68 1.575(17)
C69A N60 1.52(2)
C69A C70A 1.517(19)
C70A C71A 1.52(2)
C69B C70B 1.501(17)
C69B N60 1.546(17)
C70B C71B 1.507(16)
N10 U1 2.466(7)
N11 U1 2.419(8)
N12 U1 2.449(7)
N13 U1 2.435(7)
N14 U1 2.408(8)
O10 U1 1.747(5)
O11 U1 1.752(6)
